data_7050068
loop_
_publ_author_name
'Liu, Zheng'
'Liu, Ping'
'Chen, Yun'
'Wang, Jian'
'Huang, Meihua'

_publ_section_title
;
 Synthesis, structures, and photoluminescent properties of two ligand
 unsupported silver(i) coordination polymers from isonicotinate anions
;
_journal_issue 3
_journal_name_full 'New Journal of Chemistry'
_journal_page_first 474
_journal_paper_doi 10.1039/b417363e
_journal_volume 29
_journal_year 2005
_chemical_formula_sum 'C12 H8 Ag3 N3 O7'
_chemical_formula_weight 629.82
_chemical_name_systematic
;
?
;
_space_group_IT_number 2
_symmetry_cell_setting triclinic
_symmetry_space_group_name_Hall '-P 1'
_symmetry_space_group_name_H-M 'P -1'
_atom_sites_solution_hydrogens geom
_atom_sites_solution_primary direct
_atom_sites_solution_secondary difmap
_audit_creation_method SHELXL-97
_cell_angle_alpha 62.257(7)
_cell_angle_beta 69.159(7)
_cell_angle_gamma 80.817(9)
_cell_formula_units_Z 2
_cell_length_a 8.1686(16)
_cell_length_b 10.4479(18)
_cell_length_c 10.8106(17)
_cell_measurement_temperature 173(2)
_cell_volume 763.1(2)
_computing_cell_refinement 'Bruker XSCANS'
_computing_data_collection 'Bruker XSCANS'
_computing_data_reduction 'Bruker SHELXTL'
_computing_molecular_graphics 'Bruker SHELXTL'
_computing_publication_material 'Bruker SHELXTL'
_computing_structure_refinement 'SHELXL-97 (Sheldrick, 1997)'
_computing_structure_solution 'SHELXS-97 (Sheldrick, 1990)'
_diffrn_ambient_temperature 173(2)
_diffrn_measured_fraction_theta_full 0.972
_diffrn_measured_fraction_theta_max 0.972
_diffrn_measurement_device_type 'Bruker P4'
_diffrn_measurement_method '\w scans'
_diffrn_radiation_monochromator graphite
_diffrn_radiation_source 'fine-focus sealed tube'
_diffrn_radiation_type MoK\a
_diffrn_radiation_wavelength 0.71073
_diffrn_reflns_av_R_equivalents 0.0169
_diffrn_reflns_av_sigmaI/netI 0.0268
_diffrn_reflns_limit_h_max 10
_diffrn_reflns_limit_h_min -10
_diffrn_reflns_limit_k_max 13
_diffrn_reflns_limit_k_min -10
_diffrn_reflns_limit_l_max 14
_diffrn_reflns_limit_l_min -13
_diffrn_reflns_number 5762
_diffrn_reflns_theta_full 27.48
_diffrn_reflns_theta_max 27.48
_diffrn_reflns_theta_min 2.67
_exptl_absorpt_coefficient_mu 3.855
_exptl_absorpt_correction_type none
_exptl_crystal_density_diffrn 2.741
_exptl_crystal_density_method 'not measured'
_exptl_crystal_F_000 596
_refine_diff_density_max 0.869
_refine_diff_density_min -1.207
_refine_diff_density_rms 0.117
_refine_ls_extinction_method none
_refine_ls_goodness_of_fit_ref 1.070
_refine_ls_hydrogen_treatment mixed
_refine_ls_matrix_type full
_refine_ls_number_parameters 226
_refine_ls_number_reflns 3399
_refine_ls_number_restraints 0
_refine_ls_restrained_S_all 1.070
_refine_ls_R_factor_all 0.0250
_refine_ls_R_factor_gt 0.0224
_refine_ls_shift/su_max 0.000
_refine_ls_shift/su_mean 0.000
_refine_ls_structure_factor_coef Fsqd
_refine_ls_weighting_details 'calc w=1/[\s^2^(Fo^2^)+(0.0323P)^2^+0.0000P] where P=(Fo^2^+2Fc^2^)/3'
_refine_ls_weighting_scheme calc
_refine_ls_wR_factor_gt 0.0568
_refine_ls_wR_factor_ref 0.0578
_reflns_number_gt 3134
_reflns_number_total 3399
_reflns_threshold_expression >2sigma(I)
_cod_data_source_file b417363e.txt
_cod_data_source_block shelxl
_cod_depositor_comments
;
The following automatic conversions were performed:
'_symmetry_cell_setting' value 'Triclinic' changed to 'triclinic'
according to '/home/saulius/struct/CIF-dictionaries/cif_core.dic'
dictionary named 'cif_core.dic' version 2.4.1 from 2010-06-29.

Automatic conversion script
Id: cif_fix_enum 1527 2010-12-29 10:47:43Z saulius 
;
_cod_original_sg_symbol_H-M P-1
_cod_database_code 7050068

loop_
_symmetry_equiv_pos_as_xyz
'x, y, z'
'-x, -y, -z'

loop_
_atom_site_label
_atom_site_type_symbol
_atom_site_fract_x
_atom_site_fract_y
_atom_site_fract_z
_atom_site_U_iso_or_equiv
_atom_site_adp_type
_atom_site_occupancy
_atom_site_symmetry_multiplicity
_atom_site_calc_flag
_atom_site_refinement_flags
_atom_site_disorder_assembly
_atom_site_disorder_group
Ag1 Ag 0.12594(3) 0.11802(2) -0.00650(2) 0.01542(7) Uani 1 1 d . . .
Ag2 Ag 0.48059(3) 0.13813(2) 0.02111(2) 0.01403(7) Uani 1 1 d . . .
Ag3 Ag 0.25860(3) 0.39793(2) -0.00435(2) 0.01640(7) Uani 1 1 d . . .
C1 C 0.5545(4) 0.7684(3) -0.7163(3) 0.0118(5) Uani 1 1 d . . .
C2 C 0.4795(3) 0.6875(3) -0.5502(3) 0.0109(5) Uani 1 1 d . . .
C3 C 0.3143(4) 0.6247(3) -0.4825(3) 0.0137(6) Uani 1 1 d . . .
H3 H 0.2443 0.6345 -0.5402 0.016 Uiso 1 1 calc R . .
C4 C 0.2516(4) 0.5475(3) -0.3303(3) 0.0149(6) Uani 1 1 d . . .
H4 H 0.1375 0.5062 -0.2854 0.018 Uiso 1 1 calc R . .
C5 C 0.5069(4) 0.5895(3) -0.3091(3) 0.0152(6) Uani 1 1 d . . .
H5 H 0.5745 0.5785 -0.2492 0.018 Uiso 1 1 calc R . .
C6 C 0.5772(4) 0.6675(3) -0.4608(3) 0.0145(6) Uani 1 1 d . . .
H6 H 0.6919 0.7073 -0.5035 0.017 Uiso 1 1 calc R . .
C7 C 0.2646(3) 0.1476(3) 0.3028(3) 0.0122(5) Uani 1 1 d . . .
C8 C 0.1855(3) 0.0897(3) 0.4687(3) 0.0110(5) Uani 1 1 d . . .
C9 C 0.0378(4) 0.1542(3) 0.5291(3) 0.0139(5) Uani 1 1 d . . .
H9 H -0.0103 0.2374 0.4662 0.017 Uiso 1 1 calc R . .
C10 C -0.0398(4) 0.0975(3) 0.6809(3) 0.0144(6) Uani 1 1 d . . .
H10 H -0.1404 0.1434 0.7204 0.017 Uiso 1 1 calc R . .
C11 C 0.1688(4) -0.0807(3) 0.7160(3) 0.0184(6) Uani 1 1 d . . .
H11 H 0.2164 -0.1620 0.7811 0.022 Uiso 1 1 calc R . .
C12 C 0.2535(4) -0.0297(3) 0.5650(3) 0.0148(6) Uani 1 1 d . . .
H12 H 0.3561 -0.0756 0.5283 0.018 Uiso 1 1 calc R . .
N1 N 0.3464(3) 0.5287(2) -0.2433(2) 0.0141(5) Uani 1 1 d . . .
N2 N 0.0232(3) -0.0209(3) 0.7744(2) 0.0146(5) Uani 1 1 d . . .
N3 N 0.7935(3) 0.3235(3) 0.9549(2) 0.0141(5) Uani 1 1 d . . .
O1 O 0.3880(3) 0.0777(2) 0.2554(2) 0.0176(4) Uani 1 1 d . . .
O2 O 0.1951(3) 0.2602(2) 0.2293(2) 0.0192(4) Uani 1 1 d . . .
O3 O 0.7135(3) 0.8027(2) -0.7674(2) 0.0186(4) Uani 1 1 d . . .
O4 O 0.4516(3) 0.7902(2) -0.7869(2) 0.0167(4) Uani 1 1 d . . .
O5 O 0.9207(3) 0.3806(2) 0.9499(2) 0.0191(4) Uani 1 1 d . . .
O6 O 0.8129(3) 0.2067(2) 0.9446(2) 0.0223(5) Uani 1 1 d . . .
O7 O 0.6456(3) 0.3817(2) 0.9737(2) 0.0222(5) Uani 1 1 d . . .

loop_
_atom_site_aniso_label
_atom_site_aniso_U_11
_atom_site_aniso_U_22
_atom_site_aniso_U_33
_atom_site_aniso_U_23
_atom_site_aniso_U_13
_atom_site_aniso_U_12
Ag1 0.01448(12) 0.02001(13) 0.00511(10) -0.00250(8) 0.00151(8) -0.00355(8)
Ag2 0.01645(12) 0.01847(13) 0.00509(10) -0.00507(8) -0.00036(8) -0.00223(8)
Ag3 0.02291(13) 0.01533(12) 0.00423(11) -0.00086(8) -0.00156(8) -0.00035(9)
C1 0.0169(13) 0.0101(13) 0.0070(11) -0.0050(10) -0.0003(10) -0.0013(10)
C2 0.0166(13) 0.0074(12) 0.0064(11) -0.0026(10) -0.0016(10) -0.0007(10)
C3 0.0134(13) 0.0160(14) 0.0104(12) -0.0053(11) -0.0039(11) 0.0020(10)
C4 0.0136(13) 0.0143(14) 0.0099(12) -0.0021(11) -0.0011(10) 0.0009(10)
C5 0.0206(14) 0.0160(14) 0.0092(12) -0.0047(11) -0.0057(11) -0.0014(11)
C6 0.0161(13) 0.0157(14) 0.0104(12) -0.0051(11) -0.0014(11) -0.0051(11)
C7 0.0141(13) 0.0145(14) 0.0064(11) -0.0031(10) -0.0004(10) -0.0071(10)
C8 0.0135(13) 0.0139(13) 0.0052(11) -0.0043(10) -0.0006(10) -0.0046(10)
C9 0.0146(13) 0.0147(14) 0.0089(12) -0.0031(10) -0.0033(10) 0.0012(10)
C10 0.0115(12) 0.0197(15) 0.0093(12) -0.0061(11) -0.0005(10) -0.0007(10)
C11 0.0213(15) 0.0178(15) 0.0075(12) -0.0010(11) -0.0030(11) 0.0035(11)
C12 0.0171(14) 0.0148(14) 0.0094(12) -0.0050(11) -0.0021(11) 0.0020(11)
N1 0.0188(12) 0.0141(12) 0.0051(10) -0.0026(9) -0.0007(9) -0.0019(9)
N2 0.0159(12) 0.0169(12) 0.0068(10) -0.0038(9) 0.0007(9) -0.0037(9)
N3 0.0157(11) 0.0174(12) 0.0049(10) -0.0019(9) -0.0019(9) -0.0018(9)
O1 0.0202(10) 0.0217(11) 0.0065(8) -0.0060(8) 0.0000(8) 0.0011(8)
O2 0.0274(11) 0.0173(11) 0.0041(8) 0.0004(8) -0.0030(8) 0.0011(9)
O3 0.0179(10) 0.0270(11) 0.0054(8) -0.0043(8) 0.0025(8) -0.0101(8)
O4 0.0186(10) 0.0234(11) 0.0050(8) -0.0055(8) -0.0018(8) 0.0011(8)
O5 0.0115(10) 0.0211(11) 0.0221(11) -0.0075(9) -0.0029(8) -0.0058(8)
O6 0.0260(11) 0.0220(12) 0.0240(11) -0.0146(9) -0.0089(9) 0.0033(9)
O7 0.0134(10) 0.0262(12) 0.0279(11) -0.0125(9) -0.0086(9) 0.0040(8)

loop_
_atom_type_symbol
_atom_type_description
_atom_type_scat_dispersion_real
_atom_type_scat_dispersion_imag
_atom_type_scat_source
C C 0.0033 0.0016 'International Tables Vol C Tables 4.2.6.8 and 6.1.1.4'
H H 0.0000 0.0000 'International Tables Vol C Tables 4.2.6.8 and 6.1.1.4'
N N 0.0061 0.0033 'International Tables Vol C Tables 4.2.6.8 and 6.1.1.4'
O O 0.0106 0.0060 'International Tables Vol C Tables 4.2.6.8 and 6.1.1.4'
Ag Ag -0.8971 1.1015 'International Tables Vol C Tables 4.2.6.8 and 6.1.1.4'

loop_
_geom_angle_atom_site_label_1
_geom_angle_atom_site_label_2
_geom_angle_atom_site_label_3
_geom_angle
_geom_angle_site_symmetry_1
_geom_angle_site_symmetry_3
_geom_angle_publ_flag
O3 Ag1 N2 175.03(9) 2_664 2_556 ?
O3 Ag1 Ag2 79.73(6) 2_664 . ?
N2 Ag1 Ag2 98.19(6) 2_556 . ?
O3 Ag1 Ag3 87.62(6) 2_664 . ?
N2 Ag1 Ag3 94.94(7) 2_556 . ?
Ag2 Ag1 Ag3 55.593(10) . . ?
O4 Ag2 O1 174.24(8) 2_664 . ?
O4 Ag2 Ag3 89.70(6) 2_664 . ?
O1 Ag2 Ag3 85.22(6) . . ?
O4 Ag2 Ag1 78.44(5) 2_664 . ?
O1 Ag2 Ag1 96.98(6) . . ?
Ag3 Ag2 Ag1 66.037(13) . . ?
O4 Ag2 Ag2 74.09(6) 2_664 2_655 ?
O1 Ag2 Ag2 108.53(6) . 2_655 ?
Ag3 Ag2 Ag2 142.535(14) . 2_655 ?
Ag1 Ag2 Ag2 77.568(12) . 2_655 ?
O2 Ag3 N1 174.83(8) . . ?
O2 Ag3 Ag2 74.86(6) . . ?
N1 Ag3 Ag2 100.60(6) . . ?
O2 Ag3 Ag1 83.45(6) . . ?
N1 Ag3 Ag1 96.33(6) . . ?
Ag2 Ag3 Ag1 58.369(14) . . ?
O4 C1 O3 127.7(2) . . ?
O4 C1 C2 116.2(2) . . ?
O3 C1 C2 116.1(2) . . ?
C3 C2 C6 117.7(2) . . ?
C3 C2 C1 121.2(2) . . ?
C6 C2 C1 121.0(2) . . ?
C4 C3 C2 119.7(3) . . ?
N1 C4 C3 122.5(3) . . ?
N1 C5 C6 122.4(3) . . ?
C5 C6 C2 119.8(2) . . ?
O1 C7 O2 127.8(2) . . ?
O1 C7 C8 116.9(2) . . ?
O2 C7 C8 115.2(2) . . ?
C9 C8 C12 117.9(2) . . ?
C9 C8 C7 119.9(2) . . ?
C12 C8 C7 122.2(2) . . ?
C10 C9 C8 120.1(2) . . ?
N2 C10 C9 122.0(3) . . ?
N2 C11 C12 123.3(3) . . ?
C8 C12 C11 118.8(3) . . ?
C5 N1 C4 117.8(2) . . ?
C5 N1 Ag3 118.46(18) . . ?
C4 N1 Ag3 123.71(18) . . ?
C11 N2 C10 117.8(2) . . ?
C11 N2 Ag1 122.75(18) . 2_556 ?
C10 N2 Ag1 119.18(18) . 2_556 ?
O5 N3 O7 119.7(2) . . ?
O5 N3 O6 120.1(2) . . ?
O7 N3 O6 120.2(2) . . ?
C7 O1 Ag2 118.19(17) . . ?
C7 O2 Ag3 132.32(18) . . ?
C1 O3 Ag1 126.37(17) . 2_664 ?
C1 O4 Ag2 127.05(17) . 2_664 ?

loop_
_geom_bond_atom_site_label_1
_geom_bond_atom_site_label_2
_geom_bond_distance
_geom_bond_site_symmetry_2
_geom_bond_publ_flag
Ag1 O3 2.1356(19) 2_664 ?
Ag1 N2 2.159(2) 2_556 ?
Ag1 Ag2 3.0649(6) . ?
Ag1 Ag3 3.2894(6) . ?
Ag2 O4 2.1557(19) 2_664 ?
Ag2 O1 2.1648(19) . ?
Ag2 Ag3 2.9699(6) . ?
Ag2 Ag2 3.0776(7) 2_655 ?
Ag3 O2 2.1546(18) . ?
Ag3 N1 2.183(2) . ?
C1 O4 1.254(3) . ?
C1 O3 1.255(3) . ?
C1 C2 1.511(3) . ?
C2 C3 1.386(4) . ?
C2 C6 1.386(4) . ?
C3 C4 1.384(4) . ?
C4 N1 1.348(4) . ?
C5 N1 1.345(4) . ?
C5 C6 1.386(4) . ?
C7 O1 1.248(3) . ?
C7 O2 1.255(3) . ?
C7 C8 1.513(3) . ?
C8 C9 1.388(4) . ?
C8 C12 1.389(4) . ?
C9 C10 1.386(4) . ?
C10 N2 1.348(4) . ?
C11 N2 1.341(4) . ?
C11 C12 1.389(4) . ?
N2 Ag1 2.159(2) 2_556 ?
N3 O5 1.252(3) . ?
N3 O7 1.255(3) . ?
N3 O6 1.257(3) . ?
O3 Ag1 2.1356(19) 2_664 ?
O4 Ag2 2.1557(19) 2_664 ?
